data_2231032
loop_
_publ_author_name
'Liu, Sheng-Bo'
'Xu, Chao'
'Duan, Taike'
'Chen, Qun'
'Zhang, Qian-Feng'

_publ_section_title
;
 4,4'-Bipyridine--pyridine-3,5-dicarboxylic acid (3/4)
;
_journal_coeditor_code BX2358
_journal_issue 8
_journal_name_full 'Acta Crystallographica Section E'
_journal_page_first o2033
_journal_paper_doi 10.1107/S160053681102719X
_journal_volume 67
_journal_year 2011
_chemical_formula_iupac '3C10 H8 N2, 4C7 H5 N O4'
_chemical_formula_moiety '3(C10 H8 N2), 4(C7 H5 N O4)'
_chemical_formula_sum 'C58 H44 N10 O16'
_chemical_formula_weight 1137.04
_chemical_name_systematic
;
4,4'-Bipyridine--pyridine-3,5-dicarboxylic acid (3/4)
;
_space_group_IT_number 14
_symmetry_cell_setting monoclinic
_symmetry_space_group_name_Hall '-P 2yn'
_symmetry_space_group_name_H-M 'P 1 21/n 1'
_atom_sites_solution_hydrogens geom
_atom_sites_solution_primary direct
_atom_sites_solution_secondary difmap
_audit_creation_method SHELXL-97
_cell_angle_alpha 90.00
_cell_angle_beta 110.5110(10)
_cell_angle_gamma 90.00
_cell_formula_units_Z 2
_cell_length_a 13.8461(4)
_cell_length_b 11.0564(3)
_cell_length_c 18.1060(4)
_cell_measurement_reflns_used 6026
_cell_measurement_temperature 296(2)
_cell_measurement_theta_max 27.37
_cell_measurement_theta_min 2.29
_cell_volume 2596.09(12)
_computing_cell_refinement 'SAINT (Bruker, 2005)'
_computing_data_collection 'APEX2 (Bruker, 2005)'
_computing_data_reduction 'SAINT (Bruker, 2005)'
_computing_molecular_graphics 'SHELXTL (Sheldrick, 2008)'
_computing_publication_material 'SHELXTL (Sheldrick, 2008)'
_computing_structure_refinement 'SHELXL97 (Sheldrick, 2008)'
_computing_structure_solution 'SHELXS97 (Sheldrick, 2008)'
_diffrn_ambient_temperature 296(2)
_diffrn_measured_fraction_theta_full 0.993
_diffrn_measured_fraction_theta_max 0.993
_diffrn_measurement_device_type 'Bruker APEXII CCD area-detector'
_diffrn_measurement_method 'phi and omega scans'
_diffrn_radiation_monochromator graphite
_diffrn_radiation_source 'fine-focus sealed tube'
_diffrn_radiation_type MoK\a
_diffrn_radiation_wavelength 0.71073
_diffrn_reflns_av_R_equivalents 0.0311
_diffrn_reflns_av_sigmaI/netI 0.0327
_diffrn_reflns_limit_h_max 17
_diffrn_reflns_limit_h_min -17
_diffrn_reflns_limit_k_max 14
_diffrn_reflns_limit_k_min -14
_diffrn_reflns_limit_l_max 23
_diffrn_reflns_limit_l_min -19
_diffrn_reflns_number 24265
_diffrn_reflns_theta_full 27.51
_diffrn_reflns_theta_max 27.51
_diffrn_reflns_theta_min 1.61
_exptl_absorpt_coefficient_mu 0.109
_exptl_absorpt_correction_T_max 0.9946
_exptl_absorpt_correction_T_min 0.9849
_exptl_absorpt_correction_type multi-scan
_exptl_absorpt_process_details '(SADABS; Sheldrick, 1997)'
_exptl_crystal_colour colourless
_exptl_crystal_density_diffrn 1.455
_exptl_crystal_density_method 'not measured'
_exptl_crystal_description bar
_exptl_crystal_F_000 1180
_exptl_crystal_size_max 0.14
_exptl_crystal_size_mid 0.12
_exptl_crystal_size_min 0.05
_refine_diff_density_max 0.190
_refine_diff_density_min -0.222
_refine_ls_extinction_method none
_refine_ls_goodness_of_fit_ref 1.028
_refine_ls_hydrogen_treatment constr
_refine_ls_matrix_type full
_refine_ls_number_parameters 379
_refine_ls_number_reflns 5918
_refine_ls_number_restraints 0
_refine_ls_restrained_S_all 1.028
_refine_ls_R_factor_all 0.0726
_refine_ls_R_factor_gt 0.0441
_refine_ls_shift/su_max 0.001
_refine_ls_shift/su_mean 0.000
_refine_ls_structure_factor_coef Fsqd
_refine_ls_weighting_details 'calc w=1/[\s^2^(Fo^2^)+(0.0580P)^2^+0.3037P] where P=(Fo^2^+2Fc^2^)/3'
_refine_ls_weighting_scheme calc
_refine_ls_wR_factor_gt 0.1050
_refine_ls_wR_factor_ref 0.1182
_reflns_number_gt 4086
_reflns_number_total 5918
_reflns_threshold_expression I>2sigma(I)
_cod_data_source_file bx2358.cif
_cod_data_source_block I
_cod_original_sg_symbol_H-M 'P 21/n'
_cod_database_code 2231032
_cod_database_fobs_code 2231032

loop_
_symmetry_equiv_pos_as_xyz
'x, y, z'
'-x+1/2, y+1/2, -z+1/2'
'-x, -y, -z'
'x-1/2, -y-1/2, z-1/2'

loop_
_atom_site_type_symbol
_atom_site_label
_atom_site_fract_x
_atom_site_fract_y
_atom_site_fract_z
_atom_site_U_iso_or_equiv
_atom_site_adp_type
_atom_site_calc_flag
_atom_site_refinement_flags
_atom_site_occupancy
_atom_site_symmetry_multiplicity
O O1 0.89232(10) 0.36614(11) 1.13048(7) 0.0566(4) Uani d . 1 1
O O2 0.91840(11) 0.19752(11) 1.20316(7) 0.0556(4) Uani d . 1 1
H H2 0.9475 0.2439 1.2395 0.083 Uiso calc R 1 1
O O3 0.74670(12) 0.28184(12) 0.82900(7) 0.0623(4) Uani d . 1 1
O O4 0.71741(11) 0.08686(12) 0.79668(7) 0.0619(4) Uani d . 1 1
H H4 0.7058 0.1124 0.7519 0.093 Uiso calc R 1 1
O O5 0.87147(10) 0.21216(11) 0.58878(6) 0.0513(3) Uani d . 1 1
H H5 0.8940 0.2100 0.6371 0.077 Uiso calc R 1 1
O O6 0.91991(11) 0.01904(12) 0.60066(7) 0.0624(4) Uani d . 1 1
O O7 0.79322(9) -0.10426(10) 0.23327(6) 0.0469(3) Uani d . 1 1
H H7 0.7969 -0.1689 0.2123 0.070 Uiso calc R 1 1
O O8 0.84624(11) -0.21541(11) 0.34327(7) 0.0577(4) Uani d . 1 1
N N1 0.75488(11) -0.01589(13) 1.02110(8) 0.0448(4) Uani d . 1 1
N N2 0.76208(10) 0.19983(11) 0.34879(7) 0.0357(3) Uani d . 1 1
N N3 1.06273(12) 0.77515(15) 0.25843(8) 0.0504(4) Uani d . 1 1
N N4 0.83365(12) 0.65049(16) -0.14945(8) 0.0520(4) Uani d . 1 1
N N5 0.51891(10) 0.82688(12) 0.16936(7) 0.0391(3) Uani d . 1 1
C C1 0.88290(13) 0.25840(16) 1.13706(9) 0.0403(4) Uani d . 1 1
C C2 0.82884(12) 0.17824(14) 1.06824(9) 0.0360(4) Uani d . 1 1
C C3 0.79903(13) 0.06220(15) 1.07946(9) 0.0412(4) Uani d . 1 1
H H3 0.8105 0.0371 1.1309 0.049 Uiso calc R 1 1
C C4 0.74003(12) 0.02231(15) 0.94810(9) 0.0399(4) Uani d . 1 1
H H4A 0.7118 -0.0317 0.9067 0.048 Uiso calc R 1 1
C C5 0.76425(12) 0.13790(15) 0.93021(9) 0.0365(4) Uani d . 1 1
C C6 0.80869(12) 0.21694(15) 0.99183(9) 0.0387(4) Uani d . 1 1
H H6 0.8249 0.2955 0.9819 0.046 Uiso calc R 1 1
C C7 0.74147(13) 0.17741(17) 0.84653(9) 0.0435(4) Uani d . 1 1
C C8 0.88248(12) 0.10611(15) 0.56092(9) 0.0387(4) Uani d . 1 1
C C9 0.84316(11) 0.10225(13) 0.47271(8) 0.0326(3) Uani d . 1 1
C C10 0.79689(12) 0.20178(14) 0.42774(9) 0.0341(3) Uani d . 1 1
H H10 0.7897 0.2724 0.4533 0.041 Uiso calc R 1 1
C C11 0.77338(12) 0.09854(14) 0.31231(9) 0.0351(4) Uani d . 1 1
H H11 0.7507 0.0980 0.2575 0.042 Uiso calc R 1 1
C C12 0.81732(11) -0.00551(13) 0.35251(8) 0.0333(3) Uani d . 1 1
C C13 0.85226(12) -0.00289(14) 0.43401(9) 0.0353(4) Uani d . 1 1
H H13 0.8818 -0.0715 0.4628 0.042 Uiso calc R 1 1
C C14 0.82183(12) -0.11939(14) 0.30945(9) 0.0365(4) Uani d . 1 1
C C15 1.05291(14) 0.66299(18) 0.23018(10) 0.0517(5) Uani d . 1 1
H H15 1.0778 0.5997 0.2656 0.062 Uiso calc R 1 1
C C16 1.00790(13) 0.63556(17) 0.15141(10) 0.0468(4) Uani d . 1 1
H H16 1.0007 0.5554 0.1348 0.056 Uiso calc R 1 1
C C17 0.97328(12) 0.72881(15) 0.09689(9) 0.0377(4) Uani d . 1 1
C C18 0.92417(12) 0.70293(16) 0.01128(9) 0.0380(4) Uani d . 1 1
C C19 0.88180(13) 0.58973(16) -0.01519(9) 0.0444(4) Uani d . 1 1
H H19 0.8830 0.5294 0.0209 0.053 Uiso calc R 1 1
C C20 0.83816(14) 0.56738(18) -0.09498(10) 0.0501(5) Uani d . 1 1
H H20 0.8107 0.4911 -0.1115 0.060 Uiso calc R 1 1
C C21 0.87225(15) 0.75957(19) -0.12476(10) 0.0557(5) Uani d . 1 1
H H21 0.8684 0.8187 -0.1622 0.067 Uiso calc R 1 1
C C22 0.91764(14) 0.78877(17) -0.04623(10) 0.0484(4) Uani d . 1 1
H H22 0.9439 0.8660 -0.0317 0.058 Uiso calc R 1 1
C C23 0.98663(14) 0.84544(17) 0.12672(10) 0.0505(5) Uani d . 1 1
H H23 0.9666 0.9110 0.0926 0.061 Uiso calc R 1 1
C C24 1.02949(15) 0.86454(18) 0.20685(11) 0.0553(5) Uani d . 1 1
H H24 1.0354 0.9435 0.2256 0.066 Uiso calc R 1 1
C C25 0.48131(13) 0.77880(15) 0.09709(9) 0.0407(4) Uani d . 1 1
H H25 0.4599 0.6985 0.0919 0.049 Uiso calc R 1 1
C C26 0.47296(12) 0.84300(14) 0.02999(9) 0.0376(4) Uani d . 1 1
H H26 0.4469 0.8057 -0.0191 0.045 Uiso calc R 1 1
C C27 0.50350(11) 0.96381(14) 0.03536(8) 0.0323(3) Uani d . 1 1
C C28 0.54147(13) 1.01290(15) 0.11086(9) 0.0438(4) Uani d . 1 1
H H28 0.5624 1.0933 0.1180 0.053 Uiso calc R 1 1
C C29 0.54790(13) 0.94206(16) 0.17488(9) 0.0444(4) Uani d . 1 1
H H29 0.5740 0.9767 0.2248 0.053 Uiso calc R 1 1

loop_
_atom_site_aniso_label
_atom_site_aniso_U_11
_atom_site_aniso_U_22
_atom_site_aniso_U_33
_atom_site_aniso_U_12
_atom_site_aniso_U_13
_atom_site_aniso_U_23
O1 0.0855(9) 0.0374(7) 0.0412(7) -0.0112(6) 0.0149(6) -0.0045(6)
O2 0.0860(9) 0.0441(7) 0.0262(6) -0.0050(6) 0.0065(6) -0.0053(5)
O3 0.0973(11) 0.0522(9) 0.0348(7) -0.0113(7) 0.0198(7) 0.0069(6)
O4 0.0973(10) 0.0599(9) 0.0235(6) -0.0126(7) 0.0148(6) -0.0025(6)
O5 0.0793(9) 0.0441(7) 0.0249(6) 0.0074(6) 0.0109(6) -0.0062(5)
O6 0.1012(10) 0.0483(8) 0.0291(6) 0.0213(7) 0.0123(6) 0.0055(6)
O7 0.0818(9) 0.0287(6) 0.0277(6) -0.0007(5) 0.0160(6) -0.0037(5)
O8 0.0974(10) 0.0319(7) 0.0366(7) 0.0155(6) 0.0147(7) 0.0028(5)
N1 0.0630(9) 0.0356(8) 0.0315(8) -0.0053(6) 0.0110(7) -0.0003(6)
N2 0.0488(8) 0.0287(7) 0.0277(7) 0.0007(6) 0.0111(6) 0.0008(5)
N3 0.0596(9) 0.0583(10) 0.0293(8) 0.0016(8) 0.0105(7) -0.0065(7)
N4 0.0595(9) 0.0672(11) 0.0277(8) 0.0081(8) 0.0129(7) -0.0009(8)
N5 0.0472(8) 0.0396(8) 0.0284(7) 0.0025(6) 0.0104(6) 0.0056(6)
C1 0.0531(10) 0.0393(10) 0.0283(8) -0.0024(8) 0.0141(7) -0.0041(7)
C2 0.0427(9) 0.0362(9) 0.0284(8) 0.0006(7) 0.0114(7) -0.0014(7)
C3 0.0583(10) 0.0381(9) 0.0255(8) 0.0010(8) 0.0125(7) 0.0009(7)
C4 0.0486(9) 0.0390(9) 0.0286(8) -0.0021(7) 0.0092(7) -0.0044(7)
C5 0.0425(9) 0.0409(9) 0.0250(8) -0.0014(7) 0.0104(7) -0.0001(7)
C6 0.0487(9) 0.0363(9) 0.0313(9) -0.0033(7) 0.0141(7) 0.0013(7)
C7 0.0491(10) 0.0525(11) 0.0278(9) -0.0062(8) 0.0119(7) 0.0005(8)
C8 0.0488(9) 0.0392(10) 0.0271(8) 0.0020(7) 0.0121(7) -0.0024(7)
C9 0.0404(8) 0.0315(8) 0.0256(8) 0.0001(6) 0.0112(6) -0.0005(6)
C10 0.0441(9) 0.0297(8) 0.0288(8) -0.0016(7) 0.0131(7) -0.0032(6)
C11 0.0473(9) 0.0323(8) 0.0241(8) -0.0019(7) 0.0106(6) -0.0005(6)
C12 0.0420(8) 0.0290(8) 0.0278(8) -0.0015(6) 0.0110(6) -0.0020(6)
C13 0.0464(9) 0.0305(8) 0.0267(8) 0.0030(7) 0.0100(7) 0.0022(6)
C14 0.0489(9) 0.0304(9) 0.0284(8) 0.0010(7) 0.0113(7) -0.0006(6)
C15 0.0652(12) 0.0530(12) 0.0299(9) 0.0009(9) 0.0080(8) 0.0027(8)
C16 0.0588(11) 0.0435(10) 0.0340(9) -0.0013(8) 0.0112(8) -0.0023(8)
C17 0.0393(8) 0.0444(10) 0.0292(8) 0.0030(7) 0.0116(7) -0.0020(7)
C18 0.0388(8) 0.0477(10) 0.0279(8) 0.0066(7) 0.0119(7) 0.0006(7)
C19 0.0513(10) 0.0498(11) 0.0298(9) 0.0020(8) 0.0114(7) 0.0000(7)
C20 0.0586(11) 0.0560(12) 0.0330(9) 0.0013(9) 0.0129(8) -0.0066(8)
C21 0.0693(13) 0.0634(13) 0.0351(10) 0.0069(10) 0.0190(9) 0.0098(9)
C22 0.0583(11) 0.0500(11) 0.0370(10) 0.0004(8) 0.0166(8) 0.0020(8)
C23 0.0645(11) 0.0435(11) 0.0372(10) 0.0082(9) 0.0097(8) 0.0006(8)
C24 0.0693(12) 0.0499(11) 0.0409(11) 0.0036(9) 0.0119(9) -0.0121(9)
C25 0.0529(10) 0.0320(9) 0.0353(9) -0.0008(7) 0.0130(8) 0.0026(7)
C26 0.0496(9) 0.0319(9) 0.0276(8) -0.0005(7) 0.0088(7) -0.0018(7)
C27 0.0361(8) 0.0317(8) 0.0268(8) 0.0015(6) 0.0080(6) 0.0016(6)
C28 0.0607(11) 0.0354(9) 0.0306(9) -0.0111(8) 0.0104(8) -0.0024(7)
C29 0.0583(10) 0.0442(10) 0.0258(8) -0.0061(8) 0.0086(7) -0.0013(7)

loop_
_atom_type_symbol
_atom_type_description
_atom_type_scat_dispersion_real
_atom_type_scat_dispersion_imag
_atom_type_scat_source
C C 0.0033 0.0016 'International Tables Vol C Tables 4.2.6.8 and 6.1.1.4'
H H 0.0000 0.0000 'International Tables Vol C Tables 4.2.6.8 and 6.1.1.4'
N N 0.0061 0.0033 'International Tables Vol C Tables 4.2.6.8 and 6.1.1.4'
O O 0.0106 0.0060 'International Tables Vol C Tables 4.2.6.8 and 6.1.1.4'

loop_
_geom_angle_atom_site_label_1
_geom_angle_atom_site_label_2
_geom_angle_atom_site_label_3
_geom_angle_site_symmetry_3
_geom_angle
C1 O2 H2 . 109.5
C7 O4 H4 . 109.5
C8 O5 H5 . 109.5
C14 O7 H7 . 109.5
C4 N1 C3 . 116.65(14)
C11 N2 C10 . 118.70(13)
C24 N3 C15 . 117.42(15)
C21 N4 C20 . 117.81(15)
C29 N5 C25 . 117.28(13)
O1 C1 O2 . 125.29(15)
O1 C1 C2 . 122.74(15)
O2 C1 C2 . 111.97(14)
C6 C2 C3 . 117.94(15)
C6 C2 C1 . 121.12(15)
C3 C2 C1 . 120.93(14)
N1 C3 C2 . 124.09(15)
N1 C3 H3 . 118.0
C2 C3 H3 . 118.0
N1 C4 C5 . 123.85(15)
N1 C4 H4A . 118.1
C5 C4 H4A . 118.1
C6 C5 C4 . 118.04(14)
C6 C5 C7 . 120.54(15)
C4 C5 C7 . 121.41(14)
C2 C6 C5 . 119.35(15)
C2 C6 H6 . 120.3
C5 C6 H6 . 120.3
O3 C7 O4 . 125.04(15)
O3 C7 C5 . 122.25(16)
O4 C7 C5 . 112.70(15)
O6 C8 O5 . 124.79(15)
O6 C8 C9 . 122.28(15)
O5 C8 C9 . 112.93(14)
C10 C9 C13 . 118.32(14)
C10 C9 C8 . 121.67(14)
C13 C9 C8 . 120.00(13)
N2 C10 C9 . 122.28(14)
N2 C10 H10 . 118.9
C9 C10 H10 . 118.9
N2 C11 C12 . 122.87(14)
N2 C11 H11 . 118.6
C12 C11 H11 . 118.6
C13 C12 C11 . 117.97(14)
C13 C12 C14 . 120.78(14)
C11 C12 C14 . 121.17(13)
C12 C13 C9 . 119.84(14)
C12 C13 H13 . 120.1
C9 C13 H13 . 120.1
O8 C14 O7 . 124.97(15)
O8 C14 C12 . 121.98(14)
O7 C14 C12 . 113.00(13)
N3 C15 C16 . 123.54(17)
N3 C15 H15 . 118.2
C16 C15 H15 . 118.2
C15 C16 C17 . 119.38(17)
C15 C16 H16 . 120.3
C17 C16 H16 . 120.3
C23 C17 C16 . 116.58(15)
C23 C17 C18 . 122.40(15)
C16 C17 C18 . 121.02(15)
C22 C18 C19 . 116.55(15)
C22 C18 C17 . 122.44(16)
C19 C18 C17 . 121.01(15)
C20 C19 C18 . 119.88(17)
C20 C19 H19 . 120.1
C18 C19 H19 . 120.1
N4 C20 C19 . 122.77(18)
N4 C20 H20 . 118.6
C19 C20 H20 . 118.6
N4 C21 C22 . 122.94(17)
N4 C21 H21 . 118.5
C22 C21 H21 . 118.5
C21 C22 C18 . 120.04(18)
C21 C22 H22 . 120.0
C18 C22 H22 . 120.0
C24 C23 C17 . 120.18(17)
C24 C23 H23 . 119.9
C17 C23 H23 . 119.9
N3 C24 C23 . 122.84(18)
N3 C24 H24 . 118.6
C23 C24 H24 . 118.6
N5 C25 C26 . 122.83(15)
N5 C25 H25 . 118.6
C26 C25 H25 . 118.6
C25 C26 C27 . 120.19(14)
C25 C26 H26 . 119.9
C27 C26 H26 . 119.9
C28 C27 C26 . 116.31(14)
C28 C27 C27 3_675 121.69(17)
C26 C27 C27 3_675 122.00(17)
C29 C28 C27 . 119.75(15)
C29 C28 H28 . 120.1
C27 C28 H28 . 120.1
N5 C29 C28 . 123.63(15)
N5 C29 H29 . 118.2
C28 C29 H29 . 118.2

loop_
_geom_bond_atom_site_label_1
_geom_bond_atom_site_label_2
_geom_bond_site_symmetry_2
_geom_bond_distance
O1 C1 . 1.209(2)
O2 C1 . 1.310(2)
O2 H2 . 0.8200
O3 C7 . 1.206(2)
O4 C7 . 1.311(2)
O4 H4 . 0.8200
O5 C8 . 1.3063(19)
O5 H5 . 0.8200
O6 C8 . 1.2049(19)
O7 C14 . 1.3056(18)
O7 H7 . 0.8200
O8 C14 . 1.2129(19)
N1 C4 . 1.333(2)
N1 C3 . 1.335(2)
N2 C11 . 1.3370(19)
N2 C10 . 1.3391(19)
N3 C24 . 1.326(2)
N3 C15 . 1.330(2)
N4 C21 . 1.331(2)
N4 C20 . 1.333(2)
N5 C29 . 1.328(2)
N5 C25 . 1.337(2)
C1 C2 . 1.498(2)
C2 C6 . 1.380(2)
C2 C3 . 1.384(2)
C3 H3 . 0.9300
C4 C5 . 1.388(2)
C4 H4A . 0.9300
C5 C6 . 1.380(2)
C5 C7 . 1.500(2)
C6 H6 . 0.9300
C8 C9 . 1.496(2)
C9 C10 . 1.385(2)
C9 C13 . 1.386(2)
C10 H10 . 0.9300
C11 C12 . 1.383(2)
C11 H11 . 0.9300
C12 C13 . 1.383(2)
C12 C14 . 1.494(2)
C13 H13 . 0.9300
C15 C16 . 1.375(2)
C15 H15 . 0.9300
C16 C17 . 1.391(2)
C16 H16 . 0.9300
C17 C23 . 1.385(2)
C17 C18 . 1.486(2)
C18 C22 . 1.388(2)
C18 C19 . 1.394(2)
C19 C20 . 1.379(2)
C19 H19 . 0.9300
C20 H20 . 0.9300
C21 C22 . 1.376(2)
C21 H21 . 0.9300
C22 H22 . 0.9300
C23 C24 . 1.378(2)
C23 H23 . 0.9300
C24 H24 . 0.9300
C25 C26 . 1.377(2)
C25 H25 . 0.9300
C26 C27 . 1.394(2)
C26 H26 . 0.9300
C27 C28 . 1.391(2)
C27 C27 3_675 1.484(3)
C28 C29 . 1.376(2)
C28 H28 . 0.9300
C29 H29 . 0.9300

loop_
_geom_hbond_atom_site_label_D
_geom_hbond_atom_site_label_H
_geom_hbond_atom_site_label_A
_geom_hbond_site_symmetry_A
_geom_hbond_distance_DH
_geom_hbond_distance_HA
_geom_hbond_distance_DA
_geom_hbond_angle_DHA
O2 H2 N5 2_646 0.82 1.80 2.5928(17) 161.9
O4 H4 N4 2_645 0.82 1.79 2.6037(18) 171.5
O5 H5 N3 3_766 0.82 1.78 2.5956(17) 172.6
O7 H7 N2 2_645 0.82 1.83 2.5862(16) 152.0
